data_1576620
loop_
_publ_author_name
'El Mustafa Ouaaka'
'Mustapha Aazza'
'El Mostafa Khechoubi'
'Mahmoud Ettakni'
'Thierry Maris'

_publ_contact_author_id_orcid 0000-0001-9731-4046
_publ_section_title
;
 Synthesis, optical and photovoltaic properties, and Hirshfeld surface
 analysis of hybrid organic-inorganic 2C6CoCl4
;
_journal_name_full 'Journal of Physics and Chemistry of Solids'
_journal_page_first 113329
_journal_paper_doi 10.1016/j.jpcs.2025.113329
_journal_volume 210
_journal_year 2026
_chemical_formula_moiety 'Cl4 Co, C6 H18 N2'
_chemical_formula_sum 'C6 H18 Cl4 Co N2'
_chemical_formula_weight 318.95
_chemical_name_common '1,6 diaminohexane tetrachlorocobaltate(II)'
_chemical_name_systematic
;
hexane-1,6-bis(aminium) tetrachloro-cobalt(ii)
;
_space_group_crystal_system triclinic
_space_group_IT_number 2
_space_group_name_Hall '-P 1'
_space_group_name_H-M_alt 'P -1'
_atom_sites_solution_hydrogens mixed
_atom_sites_solution_primary dual
_audit_contact_author_email thierry.maris@umontreal.ca
_audit_contact_author_name 'Thierry Maris'
_audit_contact_author_phone '+1 514 343 6111 3937'
_audit_creation_date 2025-02-22
_audit_creation_method
;
Olex2 1.5
(compiled 2024.02.16 svn.r378c4104 for OlexSys, GUI svn.r6928)
;
_cell_angle_alpha 75.227(1)
_cell_angle_beta 86.781(1)
_cell_angle_gamma 88.371(1)
_cell_formula_units_Z 2
_cell_length_a 7.2686(1)
_cell_length_b 9.9764(2)
_cell_length_c 9.9859(2)
_cell_measurement_reflns_used 9850
_cell_measurement_temperature 220
_cell_measurement_theta_max 63.339
_cell_measurement_theta_min 3.989
_cell_volume 699.01(2)
_computing_cell_refinement
;
SAINT (2013) V8.41; Integration Software for Single Crystal Data.
Bruker AXS Inc., Madison, WI 53719-1173.
;
_computing_data_collection
;
APEX 4 (2022) Bruker AXS Inc., Madison, WI 53719-1173.
;
_computing_data_reduction
;
SAINT (2013) V8.41; Integration Software for Single Crystal Data.
Bruker AXS Inc., Madison, WI 53719-1173.
;
_computing_molecular_graphics 'Olex2 1.5 (Dolomanov et al., 2009)'
_computing_publication_material 'Olex2 1.5 (Dolomanov et al., 2009)'
_computing_structure_refinement 'XL  (Sheldrick, 2008)'
_computing_structure_solution 'SHELXT 2018/2 (Sheldrick, 2018)'
_diffrn_ambient_temperature 220
_diffrn_detector 'CMOS Area detector'
_diffrn_detector_area_resol_mean 10.42
_diffrn_detector_type 'Bruker CMOS Photon III '
_diffrn_measured_fraction_theta_full 0.987
_diffrn_measured_fraction_theta_max 0.988
_diffrn_measurement_device 'k-geometry diffractometer'
_diffrn_measurement_device_type 'Bruker Venture Metaljet'
_diffrn_measurement_method '\w and \f scans'
_diffrn_radiation_collimation 'Focusing mirrors'
_diffrn_radiation_monochromator 'Helios MX Mirror Optics'
_diffrn_radiation_probe x-ray
_diffrn_radiation_type 'Ga K\a'
_diffrn_radiation_wavelength 1.34139
_diffrn_reflns_av_R_equivalents 0.0417
_diffrn_reflns_av_unetI/netI 0.0268
_diffrn_reflns_Laue_measured_fraction_full 0.987
_diffrn_reflns_Laue_measured_fraction_max 0.988
_diffrn_reflns_limit_h_max 9
_diffrn_reflns_limit_h_min -9
_diffrn_reflns_limit_k_max 13
_diffrn_reflns_limit_k_min -13
_diffrn_reflns_limit_l_max 13
_diffrn_reflns_limit_l_min -13
_diffrn_reflns_number 22452
_diffrn_reflns_point_group_measured_fraction_full 0.987
_diffrn_reflns_point_group_measured_fraction_max 0.988
_diffrn_reflns_theta_full 53.594
_diffrn_reflns_theta_max 63.433
_diffrn_reflns_theta_min 3.988
_diffrn_source 'Metal Jet'
_diffrn_source_current 3.57
_diffrn_source_power 0.24886469999999997
_diffrn_source_target Ga
_diffrn_source_type 'Gallium Liquid Metal Jet Source'
_diffrn_source_voltage 69.71
_exptl_absorpt_coefficient_mu 11.254
_exptl_absorpt_correction_T_max 0.2667
_exptl_absorpt_correction_T_min 0.1160
_exptl_absorpt_correction_type multi-scan
_exptl_absorpt_process_details
;
SADABS-2016/2 (Bruker,2016/2) was used for absorption correction.
wR2(int) was 0.1162 before and 0.0647 after correction.
The Ratio of minimum to maximum transmission is 0.4349.
The \l/2 correction factor is Not present.
;
_exptl_crystal_colour 'clear light blue'
_exptl_crystal_colour_lustre clear
_exptl_crystal_colour_modifier light
_exptl_crystal_colour_primary blue
_exptl_crystal_density_diffrn 1.515
_exptl_crystal_description block
_exptl_crystal_F_000 326
_exptl_crystal_size_max 0.33
_exptl_crystal_size_mid 0.17
_exptl_crystal_size_min 0.13
_refine_diff_density_max 0.529
_refine_diff_density_min -0.497
_refine_diff_density_rms 0.074
_refine_ls_extinction_coef .
_refine_ls_extinction_method none
_refine_ls_goodness_of_fit_ref 1.098
_refine_ls_hydrogen_treatment mixed
_refine_ls_matrix_type full
_refine_ls_number_parameters 142
_refine_ls_number_reflns 3432
_refine_ls_number_restraints 0
_refine_ls_restrained_S_all 1.098
_refine_ls_R_factor_all 0.0371
_refine_ls_R_factor_gt 0.0350
_refine_ls_shift/su_max 0.001
_refine_ls_shift/su_mean 0.000
_refine_ls_structure_factor_coef Fsqd
_refine_ls_weighting_details 'w=1/[\s^2^(Fo^2^)+(0.0464P)^2^+0.3695P] where P=(Fo^2^+2Fc^2^)/3'
_refine_ls_weighting_scheme calc
_refine_ls_wR_factor_gt 0.0907
_refine_ls_wR_factor_ref 0.0938
_reflns_Friedel_coverage 0.000
_reflns_Friedel_fraction_full .
_reflns_Friedel_fraction_max .
_reflns_number_gt 3262
_reflns_number_total 3432
_reflns_threshold_expression 'I > 2\s(I)'
_cod_data_source_file 2c6co220k.cif
_cod_data_source_block 2c6co220k
_cod_database_code 1576620

loop_
_space_group_symop_id
_space_group_symop_operation_xyz
1 'x, y, z'
2 '-x, -y, -z'

loop_
_atom_site_label
_atom_site_type_symbol
_atom_site_fract_x
_atom_site_fract_y
_atom_site_fract_z
_atom_site_U_iso_or_equiv
_atom_site_adp_type
_atom_site_occupancy
_atom_site_site_symmetry_order
_atom_site_calc_flag
_atom_site_refinement_flags_posn
_atom_site_refinement_flags_adp
_atom_site_refinement_flags_occupancy
_atom_site_disorder_assembly
_atom_site_disorder_group
Co1 Co 0.73945(4) 0.55841(3) 0.70666(3) 0.03575(11) Uani 1 1 d . . . . .
Cl1 Cl 0.49901(7) 0.66938(6) 0.79126(6) 0.04152(14) Uani 1 1 d . . . . .
Cl2 Cl 0.99308(7) 0.62366(6) 0.79545(6) 0.04472(14) Uani 1 1 d . . . . .
Cl3 Cl 0.76131(11) 0.61835(7) 0.47319(6) 0.05658(18) Uani 1 1 d . . . . .
Cl4 Cl 0.68933(7) 0.32638(5) 0.78906(5) 0.03979(13) Uani 1 1 d . . . . .
N2 N 0.7468(4) 0.2817(2) 0.4835(3) 0.0452(5) Uani 1 1 d . . . . .
C4 C 0.8224(4) 0.1375(3) 0.5137(3) 0.0547(6) Uani 1 1 d . . . . .
H4A H 0.944474 0.135173 0.553524 0.066 Uiso 1 1 calc R U . . .
H4B H 0.839738 0.108626 0.426036 0.066 Uiso 1 1 calc R U . . .
C5 C 0.6969(5) 0.0365(3) 0.6138(3) 0.0580(7) Uani 1 1 d . . . . .
H5A H 0.685622 0.063562 0.702661 0.070 Uiso 1 1 calc R U . . .
H5B H 0.755528 -0.056777 0.632209 0.070 Uiso 1 1 calc R U . . .
C6 C 0.5018(4) 0.0270(3) 0.5640(3) 0.0512(6) Uani 1 1 d . . . . .
H6A H 0.427217 -0.034451 0.639901 0.061 Uiso 1 1 calc R U . . .
H6B H 0.443267 0.120364 0.544454 0.061 Uiso 1 1 calc R U . . .
N1 N 0.2780(3) 0.3662(2) 0.9159(2) 0.0417(4) Uani 1 1 d . . . . .
C1 C 0.1488(3) 0.2574(2) 0.9041(3) 0.0427(5) Uani 1 1 d . . . . .
H1D H 0.125036 0.268409 0.805233 0.051 Uiso 1 1 calc R U . . .
H1E H 0.029951 0.269685 0.953452 0.051 Uiso 1 1 calc R U . . .
C2 C 0.2233(4) 0.1143(3) 0.9637(4) 0.0602(7) Uani 1 1 d . . . . .
H2D H 0.249291 0.103726 1.062103 0.072 Uiso 1 1 calc R U . . .
H2E H 0.340822 0.101189 0.913099 0.072 Uiso 1 1 calc R U . . .
C3 C 0.0865(5) 0.0020(3) 0.9536(4) 0.0651(8) Uani 1 1 d . . . . .
H3A H 0.051180 0.019108 0.856328 0.078 Uiso 1 1 calc R U . . .
H3B H 0.149143 -0.089722 0.978696 0.078 Uiso 1 1 calc R U . . .
H1A H 0.306(6) 0.360(4) 1.001(4) 0.071(11) Uiso 1 1 d . . . . .
H1B H 0.384(5) 0.363(4) 0.865(4) 0.061(9) Uiso 1 1 d . . . . .
H1C H 0.225(6) 0.451(4) 0.889(4) 0.072(11) Uiso 1 1 d . . . . .
H2A H 0.717(5) 0.301(3) 0.562(4) 0.052(9) Uiso 1 1 d . . . . .
H2B H 0.820(6) 0.336(4) 0.436(4) 0.071(11) Uiso 1 1 d . . . . .
H2C H 0.652(6) 0.294(4) 0.434(4) 0.074(12) Uiso 1 1 d . . . . .

loop_
_atom_site_aniso_label
_atom_site_aniso_U_11
_atom_site_aniso_U_22
_atom_site_aniso_U_33
_atom_site_aniso_U_23
_atom_site_aniso_U_13
_atom_site_aniso_U_12
Co1 0.02871(16) 0.03522(17) 0.03955(18) -0.00291(12) 0.00014(12) -0.00150(11)
Cl1 0.0295(2) 0.0407(3) 0.0524(3) -0.0089(2) -0.0006(2) 0.00175(19)
Cl2 0.0286(2) 0.0536(3) 0.0503(3) -0.0101(2) -0.0005(2) -0.0051(2)
Cl3 0.0803(5) 0.0447(3) 0.0383(3) 0.0001(2) 0.0013(3) 0.0028(3)
Cl4 0.0368(3) 0.0359(2) 0.0420(3) -0.0019(2) 0.0007(2) -0.00102(19)
N2 0.0565(13) 0.0348(10) 0.0405(11) -0.0025(8) 0.0005(10) -0.0057(9)
C4 0.0488(14) 0.0390(12) 0.0732(18) -0.0082(12) -0.0070(13) 0.0008(10)
C5 0.0696(18) 0.0356(12) 0.0622(16) 0.0015(11) -0.0113(14) -0.0024(12)
C6 0.0562(15) 0.0335(11) 0.0582(15) -0.0026(10) 0.0054(12) -0.0032(10)
N1 0.0319(9) 0.0389(10) 0.0490(12) -0.0017(8) 0.0033(8) -0.0070(8)
C1 0.0408(12) 0.0414(11) 0.0417(11) -0.0010(9) -0.0055(9) -0.0094(9)
C2 0.0473(15) 0.0412(13) 0.083(2) 0.0029(13) -0.0065(14) -0.0024(11)
C3 0.0608(18) 0.0410(13) 0.089(2) -0.0090(14) 0.0015(16) -0.0076(12)

loop_
_atom_type_symbol
_atom_type_description
_atom_type_scat_dispersion_real
_atom_type_scat_dispersion_imag
_atom_type_scat_source
C C 0.0137 0.0067 'International Tables Vol C Tables 4.2.6.8 and 6.1.1.4'
H H 0.0000 0.0000 'International Tables Vol C Tables 4.2.6.8 and 6.1.1.4'
Cl Cl 0.3281 0.5435 'International Tables Vol C Tables 4.2.6.8 and 6.1.1.4'
Co Co -0.6628 2.9049 'International Tables Vol C Tables 4.2.6.8 and 6.1.1.4'
N N 0.0241 0.0134 'International Tables Vol C Tables 4.2.6.8 and 6.1.1.4'

loop_
_geom_angle_atom_site_label_1
_geom_angle_atom_site_label_2
_geom_angle_atom_site_label_3
_geom_angle
_geom_angle_site_symmetry_1
_geom_angle_site_symmetry_3
Cl1 Co1 Cl4 106.66(2) . .
Cl2 Co1 Cl1 104.95(2) . .
Cl2 Co1 Cl4 111.47(2) . .
Cl3 Co1 Cl1 111.76(3) . .
Cl3 Co1 Cl2 111.04(3) . .
Cl3 Co1 Cl4 110.74(3) . .
C4 N2 H2A 108(2) . .
C4 N2 H2B 111(3) . .
C4 N2 H2C 114(3) . .
H2A N2 H2B 112(3) . .
H2A N2 H2C 109(3) . .
H2B N2 H2C 103(4) . .
N2 C4 H4A 109.2 . .
N2 C4 H4B 109.2 . .
N2 C4 C5 112.0(2) . .
H4A C4 H4B 107.9 . .
C5 C4 H4A 109.2 . .
C5 C4 H4B 109.2 . .
C4 C5 H5A 108.5 . .
C4 C5 H5B 108.5 . .
C4 C5 C6 115.0(2) . .
H5A C5 H5B 107.5 . .
C6 C5 H5A 108.5 . .
C6 C5 H5B 108.5 . .
C5 C6 H6A 108.8 . .
C5 C6 H6B 108.8 . .
C6 C6 C5 114.0(3) 2_656 .
C6 C6 H6A 108.8 2_656 .
C6 C6 H6B 108.8 2_656 .
H6A C6 H6B 107.7 . .
C1 N1 H1A 113(3) . .
C1 N1 H1B 112(2) . .
C1 N1 H1C 110(2) . .
H1A N1 H1B 108(3) . .
H1A N1 H1C 104(3) . .
H1B N1 H1C 110(3) . .
N1 C1 H1D 109.2 . .
N1 C1 H1E 109.2 . .
N1 C1 C2 112.0(2) . .
H1D C1 H1E 107.9 . .
C2 C1 H1D 109.2 . .
C2 C1 H1E 109.2 . .
C1 C2 H2D 109.3 . .
C1 C2 H2E 109.3 . .
C1 C2 C3 111.7(2) . .
H2D C2 H2E 107.9 . .
C3 C2 H2D 109.3 . .
C3 C2 H2E 109.3 . .
C2 C3 H3A 108.8 . .
C2 C3 H3B 108.8 . .
C3 C3 C2 113.6(4) 2_557 .
C3 C3 H3A 108.8 2_557 .
C3 C3 H3B 108.8 2_557 .
H3A C3 H3B 107.7 . .

loop_
_geom_bond_atom_site_label_1
_geom_bond_atom_site_label_2
_geom_bond_distance
_geom_bond_site_symmetry_2
Co1 Cl1 2.2792(6) .
Co1 Cl2 2.2704(6) .
Co1 Cl3 2.2518(7) .
Co1 Cl4 2.2828(6) .
N2 C4 1.488(3) .
N2 H2A 0.87(4) .
N2 H2B 0.81(4) .
N2 H2C 0.85(4) .
C4 H4A 0.9900 .
C4 H4B 0.9900 .
C4 C5 1.511(4) .
C5 H5A 0.9900 .
C5 H5B 0.9900 .
C5 C6 1.542(4) .
C6 C6 1.511(6) 2_656
C6 H6A 0.9900 .
C6 H6B 0.9900 .
N1 C1 1.486(3) .
N1 H1A 0.87(4) .
N1 H1B 0.90(4) .
N1 H1C 0.90(4) .
C1 H1D 0.9900 .
C1 H1E 0.9900 .
C1 C2 1.498(4) .
C2 H2D 0.9900 .
C2 H2E 0.9900 .
C2 C3 1.544(4) .
C3 C3 1.514(7) 2_557
C3 H3A 0.9900 .
C3 H3B 0.9900 .

loop_
_geom_hbond_atom_site_label_D
_geom_hbond_atom_site_label_H
_geom_hbond_atom_site_label_A
_geom_hbond_distance_DH
_geom_hbond_distance_HA
_geom_hbond_distance_DA
_geom_hbond_angle_DHA
_geom_hbond_site_symmetry_A
_geom_hbond_publ_flag
C5 H5A Cl4 0.99 2.96 3.741(3) 136.2 . yes
C1 H1D Cl3 0.99 2.81 3.681(2) 147.5 2_666 yes
C1 H1E Cl2 0.99 2.96 3.587(3) 122.4 2_667 yes
C1 H1E Cl4 0.99 3.01 3.584(2) 118.2 1_455 yes
N1 H1A Cl1 0.87(4) 2.53(4) 3.358(2) 159(3) 2_667 yes
N1 H1A Cl2 0.87(4) 2.92(4) 3.421(2) 118(3) 2_667 yes
N1 H1B Cl4 0.90(4) 2.36(4) 3.235(2) 165(3) . yes
N1 H1C Cl1 0.90(4) 2.93(4) 3.378(2) 112(3) . yes
N1 H1C Cl2 0.90(4) 2.42(4) 3.277(2) 158(3) 1_455 yes
N2 H2A Cl4 0.87(4) 2.34(4) 3.197(3) 168(3) . yes
N2 H2B Cl2 0.81(4) 2.56(4) 3.224(3) 140(3) 2_766 yes
N2 H2C Cl1 0.85(4) 2.50(4) 3.283(3) 152(4) 2_666 yes

loop_
_geom_torsion_atom_site_label_1
_geom_torsion_atom_site_label_2
_geom_torsion_atom_site_label_3
_geom_torsion_atom_site_label_4
_geom_torsion
_geom_torsion_site_symmetry_1
_geom_torsion_site_symmetry_2
_geom_torsion_site_symmetry_3
_geom_torsion_site_symmetry_4
N2 C4 C5 C6 60.0(4) . . . .
C4 C5 C6 C6 63.9(4) . . . 2_656
N1 C1 C2 C3 178.9(3) . . . .
C1 C2 C3 C3 -68.3(5) . . . 2_557

_cod_database_fobs_code 1576620
